data_7225276
loop_
_publ_author_name
'Qin, Jie'
'Xu, Bin'
'Zhang, Yong'
'Yuan, Dan'
'Yao, Yingming'

_publ_section_title
;
 Cooperative rare earth metal--zinc based heterometallic catalysts for
 copolymerization of CO2and cyclohexene oxide
;
_journal_issue 15
_journal_name_full 'Green Chem.'
_journal_page_first 4270
_journal_paper_doi 10.1039/C6GC00511J
_journal_volume 18
_journal_year 2016
_chemical_formula_moiety 'C55 H79 N2 O4 Y'
_chemical_formula_sum 'C55 H79 N2 O4 Y'
_chemical_formula_weight 921.11
_chemical_name_systematic
; 
 ? 
;
_space_group_IT_number 14
_symmetry_cell_setting monoclinic
_symmetry_Int_Tables_number 14
_symmetry_space_group_name_Hall '-P 2yn'
_symmetry_space_group_name_H-M 'P 1 21/n 1'
_atom_sites_solution_hydrogens geom
_atom_sites_solution_primary direct
_atom_sites_solution_secondary difmap
_audit_creation_method SHELXL-97
_audit_update_record
;
2015-11-04 deposited with the CCDC.
2016-05-03 downloaded from the CCDC.
;
_cell_angle_alpha 90.00
_cell_angle_beta 99.252(2)
_cell_angle_gamma 90.00
_cell_formula_units_Z 4
_cell_length_a 15.2272(13)
_cell_length_b 14.1936(11)
_cell_length_c 24.434(2)
_cell_measurement_reflns_used 19107
_cell_measurement_temperature 223(2)
_cell_measurement_theta_max 27.6
_cell_measurement_theta_min 3.0
_cell_volume 5212.2(7)
_computing_cell_refinement CrystalClear
_computing_data_collection CrystalClear
_computing_data_reduction CrystalStructure
_computing_structure_refinement 'SHELXL-97 (Sheldrick, 1997)'
_computing_structure_solution 'SHELXS-97 (Sheldrick, 1990)'
_diffrn_ambient_temperature 223(2)
_diffrn_detector_area_resol_mean 14.63
_diffrn_measured_fraction_theta_full 0.996
_diffrn_measured_fraction_theta_max 0.996
_diffrn_measurement_device_type 'Rigaku Saturn'
_diffrn_measurement_method \w
_diffrn_radiation_monochromator graphite
_diffrn_radiation_source 'fine-focus sealed tube'
_diffrn_radiation_type MoK\a
_diffrn_radiation_wavelength 0.71075
_diffrn_reflns_av_R_equivalents 0.0738
_diffrn_reflns_av_sigmaI/netI 0.1017
_diffrn_reflns_limit_h_max 18
_diffrn_reflns_limit_h_min -16
_diffrn_reflns_limit_k_max 17
_diffrn_reflns_limit_k_min -16
_diffrn_reflns_limit_l_max 29
_diffrn_reflns_limit_l_min -28
_diffrn_reflns_number 25557
_diffrn_reflns_theta_full 25.50
_diffrn_reflns_theta_max 25.50
_diffrn_reflns_theta_min 3.04
_exptl_absorpt_coefficient_mu 1.163
_exptl_absorpt_correction_T_max 0.814
_exptl_absorpt_correction_T_min 0.575
_exptl_absorpt_correction_type multi-scan
_exptl_absorpt_process_details 'Jacobson, R. (1998) Private communication'
_exptl_crystal_colour yellow
_exptl_crystal_density_diffrn 1.174
_exptl_crystal_density_method 'not measured'
_exptl_crystal_description prism
_exptl_crystal_F_000 1976
_exptl_crystal_size_max 0.38
_exptl_crystal_size_mid 0.20
_exptl_crystal_size_min 0.18
_refine_diff_density_max 0.832
_refine_diff_density_min -0.777
_refine_diff_density_rms 0.086
_refine_ls_extinction_method none
_refine_ls_goodness_of_fit_ref 1.056
_refine_ls_hydrogen_treatment constr
_refine_ls_matrix_type full
_refine_ls_number_parameters 548
_refine_ls_number_reflns 9682
_refine_ls_number_restraints 15
_refine_ls_restrained_S_all 1.082
_refine_ls_R_factor_all 0.1297
_refine_ls_R_factor_gt 0.0851
_refine_ls_shift/su_max 0.001
_refine_ls_shift/su_mean 0.000
_refine_ls_structure_factor_coef Fsqd
_refine_ls_weighting_details 'calc w=1/[\s^2^(Fo^2^)+(0.0600P)^2^+9.3676P] where P=(Fo^2^+2Fc^2^)/3'
_refine_ls_weighting_scheme calc
_refine_ls_wR_factor_gt 0.1648
_refine_ls_wR_factor_ref 0.1890
_reflns_number_gt 6535
_reflns_number_total 9682
_reflns_threshold_expression >2sigma(I)
_cod_data_source_file c6gc00511j2.cif
_cod_data_source_block shelxl
_cod_depositor_comments 'Adding full bibliography for 7225275--7225277.cif.'
_cod_original_sg_symbol_H-M 'P 21/n'
_cod_database_code 7225276

loop_
_symmetry_equiv_pos_as_xyz
'x, y, z'
'-x+1/2, y+1/2, -z+1/2'
'-x, -y, -z'
'x-1/2, -y-1/2, z-1/2'

loop_
_atom_site_label
_atom_site_type_symbol
_atom_site_fract_x
_atom_site_fract_y
_atom_site_fract_z
_atom_site_U_iso_or_equiv
_atom_site_adp_type
_atom_site_occupancy
_atom_site_symmetry_multiplicity
_atom_site_calc_flag
_atom_site_refinement_flags
_atom_site_disorder_assembly
_atom_site_disorder_group
Y1 Y 0.63880(3) 0.11289(4) 0.83684(2) 0.03291(17) Uani 1 1 d . . .
O1 O 0.5383(2) 0.1959(3) 0.78636(15) 0.0422(9) Uani 1 1 d . A .
O2 O 0.7074(2) -0.0161(3) 0.86125(15) 0.0389(9) Uani 1 1 d . A .
O3 O 0.7176(2) 0.2195(3) 0.88071(14) 0.0422(9) Uani 1 1 d . A .
O4 O 0.7078(3) 0.1095(3) 0.75755(16) 0.0525(11) Uani 1 1 d . A .
N1 N 0.5090(3) 0.0023(3) 0.83441(16) 0.0306(9) Uani 1 1 d . A .
N2 N 0.5811(9) 0.1155(10) 0.9309(4) 0.0346(16) Uani 0.50 1 d PD A 1
H2 H 0.6188 0.0793 0.9556 0.042 Uiso 0.50 1 calc PR A 1
N2' N 0.5711(9) 0.1240(10) 0.9157(4) 0.0346(16) Uani 0.50 1 d PD A 2
H2' H 0.5388 0.1763 0.9024 0.042 Uiso 0.50 1 calc PR A 2
C1 C 0.4631(3) 0.0073(4) 0.8825(2) 0.0326(12) Uani 1 1 d . . .
C2 C 0.4919(3) 0.0726(3) 0.9240(2) 0.0312(11) Uani 1 1 d D A .
C3 C 0.4400(4) 0.0875(4) 0.9649(2) 0.0497(16) Uani 1 1 d . . .
H3 H 0.4580 0.1324 0.9927 0.060 Uiso 1 1 calc R A .
C4 C 0.3626(4) 0.0378(4) 0.9656(3) 0.0487(15) Uani 1 1 d . A .
H4 H 0.3277 0.0501 0.9932 0.058 Uiso 1 1 calc R . .
C5 C 0.3359(4) -0.0299(4) 0.9260(2) 0.0471(15) Uani 1 1 d . . .
H5 H 0.2839 -0.0653 0.9268 0.056 Uiso 1 1 calc R A .
C6 C 0.3872(4) -0.0450(4) 0.8848(2) 0.0468(15) Uani 1 1 d . A .
H6 H 0.3701 -0.0917 0.8579 0.056 Uiso 1 1 calc R . .
C7 C 0.4443(3) 0.0292(4) 0.7831(2) 0.0359(12) Uani 1 1 d . . .
H7A H 0.4762 0.0327 0.7514 0.043 Uiso 1 1 calc R A .
H7B H 0.3988 -0.0199 0.7753 0.043 Uiso 1 1 calc R . .
C8 C 0.3998(3) 0.1222(4) 0.7896(2) 0.0367(12) Uani 1 1 d . A .
C9 C 0.4516(4) 0.2047(4) 0.7906(2) 0.0388(13) Uani 1 1 d . . .
C10 C 0.4130(4) 0.2933(4) 0.7976(2) 0.0420(13) Uani 1 1 d . A .
C11 C 0.3239(4) 0.2928(5) 0.8054(2) 0.0497(16) Uani 1 1 d . . .
H11 H 0.2973 0.3513 0.8105 0.060 Uiso 1 1 calc R A .
C12 C 0.2712(4) 0.2124(5) 0.8061(2) 0.0502(15) Uani 1 1 d . A .
C13 C 0.3119(4) 0.1271(4) 0.7972(2) 0.0441(14) Uani 1 1 d . . .
H13 H 0.2785 0.0712 0.7964 0.053 Uiso 1 1 calc R A .
C14 C 0.4640(4) 0.3853(4) 0.7961(3) 0.0515(15) Uani 1 1 d . . .
C15 C 0.4079(5) 0.4718(5) 0.8046(4) 0.075(2) Uani 1 1 d . A .
H15A H 0.3561 0.4740 0.7757 0.113 Uiso 1 1 calc R . .
H15B H 0.4432 0.5283 0.8029 0.113 Uiso 1 1 calc R . .
H15C H 0.3889 0.4680 0.8405 0.113 Uiso 1 1 calc R . .
C16 C 0.4955(5) 0.3940(5) 0.7396(3) 0.072(2) Uani 1 1 d . A .
H16A H 0.5356 0.3425 0.7351 0.109 Uiso 1 1 calc R . .
H16B H 0.5263 0.4535 0.7378 0.109 Uiso 1 1 calc R . .
H16C H 0.4445 0.3916 0.7102 0.109 Uiso 1 1 calc R . .
C17 C 0.5455(5) 0.3884(5) 0.8421(3) 0.070(2) Uani 1 1 d . A .
H17A H 0.5261 0.3843 0.8779 0.105 Uiso 1 1 calc R . .
H17B H 0.5773 0.4470 0.8397 0.105 Uiso 1 1 calc R . .
H17C H 0.5844 0.3358 0.8377 0.105 Uiso 1 1 calc R . .
C18 C 0.1748(4) 0.2175(5) 0.8162(3) 0.064(2) Uani 1 1 d D . .
C19 C 0.1738(9) 0.2677(13) 0.8720(6) 0.083(2) Uani 0.50 1 d PD A 1
H19A H 0.1136 0.2685 0.8803 0.125 Uiso 0.50 1 calc PR A 1
H19B H 0.1948 0.3319 0.8698 0.125 Uiso 0.50 1 calc PR A 1
H19C H 0.2124 0.2344 0.9011 0.125 Uiso 0.50 1 calc PR A 1
C19' C 0.1519(9) 0.3199(10) 0.8313(7) 0.083(2) Uani 0.50 1 d PD A 2
H19D H 0.0900 0.3231 0.8363 0.125 Uiso 0.50 1 calc PR A 2
H19E H 0.1616 0.3621 0.8016 0.125 Uiso 0.50 1 calc PR A 2
H19F H 0.1897 0.3385 0.8653 0.125 Uiso 0.50 1 calc PR A 2
C20 C 0.1369(13) 0.1215(13) 0.8291(8) 0.083(2) Uani 0.50 1 d PD A 1
H20A H 0.1766 0.0919 0.8592 0.125 Uiso 0.50 1 calc PR A 1
H20B H 0.1314 0.0818 0.7964 0.125 Uiso 0.50 1 calc PR A 1
H20C H 0.0789 0.1301 0.8398 0.125 Uiso 0.50 1 calc PR A 1
C20' C 0.1505(13) 0.1347(14) 0.8495(8) 0.083(2) Uani 0.50 1 d PD A 2
H20D H 0.0866 0.1335 0.8487 0.125 Uiso 0.50 1 calc PR A 2
H20E H 0.1802 0.1406 0.8876 0.125 Uiso 0.50 1 calc PR A 2
H20F H 0.1691 0.0767 0.8337 0.125 Uiso 0.50 1 calc PR A 2
C21 C 0.1081(10) 0.2499(15) 0.7686(7) 0.083(2) Uani 0.50 1 d PD A 1
H21A H 0.1199 0.2200 0.7348 0.125 Uiso 0.50 1 calc PR A 1
H21B H 0.1120 0.3177 0.7650 0.125 Uiso 0.50 1 calc PR A 1
H21C H 0.0489 0.2329 0.7750 0.125 Uiso 0.50 1 calc PR A 1
C21' C 0.1268(10) 0.2170(15) 0.7554(6) 0.083(2) Uani 0.50 1 d PD A 2
H21D H 0.1397 0.1586 0.7377 0.125 Uiso 0.50 1 calc PR A 2
H21E H 0.1474 0.2698 0.7356 0.125 Uiso 0.50 1 calc PR A 2
H21F H 0.0631 0.2224 0.7547 0.125 Uiso 0.50 1 calc PR A 2
C22 C 0.5416(4) -0.0962(4) 0.8258(2) 0.0394(13) Uani 1 1 d . . .
H22A H 0.4899 -0.1380 0.8180 0.047 Uiso 1 1 calc R A .
H22B H 0.5708 -0.0960 0.7929 0.047 Uiso 1 1 calc R . .
C23 C 0.6051(3) -0.1367(4) 0.8733(2) 0.0337(12) Uani 1 1 d . A .
C24 C 0.6905(4) -0.0967(4) 0.8867(2) 0.0349(12) Uani 1 1 d . . .
C25 C 0.7552(4) -0.1415(4) 0.9271(2) 0.0376(13) Uani 1 1 d . A .
C26 C 0.7285(4) -0.2242(4) 0.9508(2) 0.0449(14) Uani 1 1 d . . .
H26 H 0.7705 -0.2544 0.9775 0.054 Uiso 1 1 calc R A .
C27 C 0.6447(4) -0.2652(4) 0.9381(2) 0.0420(14) Uani 1 1 d . A .
C28 C 0.5837(4) -0.2196(4) 0.8989(2) 0.0403(13) Uani 1 1 d . . .
H28 H 0.5263 -0.2451 0.8892 0.048 Uiso 1 1 calc R A .
C29 C 0.8503(4) -0.1033(4) 0.9408(2) 0.0450(14) Uani 1 1 d . . .
C30 C 0.9097(4) -0.1657(5) 0.9826(3) 0.070(2) Uani 1 1 d . A .
H30A H 0.8896 -0.1623 1.0183 0.105 Uiso 1 1 calc R . .
H30B H 0.9707 -0.1439 0.9864 0.105 Uiso 1 1 calc R . .
H30C H 0.9062 -0.2304 0.9696 0.105 Uiso 1 1 calc R . .
C31 C 0.8495(4) -0.0033(5) 0.9656(3) 0.066(2) Uani 1 1 d . A .
H31A H 0.8125 0.0376 0.9397 0.100 Uiso 1 1 calc R . .
H31B H 0.9097 0.0213 0.9727 0.100 Uiso 1 1 calc R . .
H31C H 0.8257 -0.0060 1.0001 0.100 Uiso 1 1 calc R . .
C32 C 0.8929(4) -0.1011(5) 0.8876(3) 0.0645(19) Uani 1 1 d . A .
H32A H 0.8950 -0.1645 0.8731 0.097 Uiso 1 1 calc R . .
H32B H 0.9528 -0.0760 0.8962 0.097 Uiso 1 1 calc R . .
H32C H 0.8576 -0.0613 0.8602 0.097 Uiso 1 1 calc R . .
C33 C 0.6254(5) -0.3588(4) 0.9655(3) 0.0558(17) Uani 1 1 d . . .
C34 C 0.6351(6) -0.3466(5) 1.0282(3) 0.0858(15) Uani 1 1 d . A .
H34A H 0.6213 -0.4057 1.0450 0.129 Uiso 1 1 calc R . .
H34B H 0.5944 -0.2982 1.0367 0.129 Uiso 1 1 calc R . .
H34C H 0.6957 -0.3283 1.0429 0.129 Uiso 1 1 calc R . .
C35 C 0.6903(6) -0.4346(5) 0.9540(4) 0.0858(15) Uani 1 1 d . A .
H35A H 0.6820 -0.4475 0.9145 0.129 Uiso 1 1 calc R . .
H35B H 0.6796 -0.4916 0.9738 0.129 Uiso 1 1 calc R . .
H35C H 0.7507 -0.4131 0.9663 0.129 Uiso 1 1 calc R . .
C36 C 0.5304(6) -0.3930(5) 0.9444(4) 0.0858(15) Uani 1 1 d . A .
H36A H 0.5196 -0.3925 0.9042 0.129 Uiso 1 1 calc R . .
H36B H 0.4881 -0.3517 0.9582 0.129 Uiso 1 1 calc R . .
H36C H 0.5232 -0.4567 0.9575 0.129 Uiso 1 1 calc R . .
C37 C 0.5878(6) 0.2124(8) 0.9506(4) 0.0346(16) Uani 0.50 1 d PD A 1
H37A H 0.5524 0.2205 0.9804 0.042 Uiso 0.50 1 calc PR A 1
H37B H 0.5644 0.2553 0.9202 0.042 Uiso 0.50 1 calc PR A 1
C37' C 0.6080(7) 0.1707(8) 0.9673(4) 0.0346(16) Uani 0.50 1 d PD A 2
H37C H 0.6241 0.1210 0.9949 0.042 Uiso 0.50 1 calc PR A 2
H37D H 0.5592 0.2063 0.9792 0.042 Uiso 0.50 1 calc PR A 2
C38 C 0.6853(4) 0.2357(4) 0.9720(2) 0.0475(15) Uani 1 1 d D . .
C39 C 0.7405(4) 0.2529(4) 0.9324(2) 0.0367(12) Uani 1 1 d . A .
C40 C 0.8188(4) 0.3073(4) 0.9475(2) 0.0385(13) Uani 1 1 d . . .
C41 C 0.8395(4) 0.3329(4) 1.0032(2) 0.0476(15) Uani 1 1 d . A .
H41 H 0.8919 0.3678 1.0139 0.057 Uiso 1 1 calc R . .
C42 C 0.7890(4) 0.3112(4) 1.0440(2) 0.0401(13) Uani 1 1 d . . .
C43 C 0.7108(4) 0.2645(4) 1.0271(2) 0.0440(14) Uani 1 1 d . A .
H43 H 0.6733 0.2514 1.0531 0.053 Uiso 1 1 calc R . .
C44 C 0.8773(4) 0.3347(5) 0.9045(3) 0.0499(15) Uani 1 1 d . A .
C45 C 0.9569(5) 0.3959(6) 0.9299(3) 0.081(3) Uani 1 1 d . . .
H45A H 0.9354 0.4524 0.9458 0.122 Uiso 1 1 calc R A .
H45B H 0.9912 0.4134 0.9013 0.122 Uiso 1 1 calc R . .
H45C H 0.9943 0.3606 0.9587 0.122 Uiso 1 1 calc R . .
C46 C 0.8211(5) 0.3903(5) 0.8573(3) 0.068(2) Uani 1 1 d . . .
H46A H 0.7716 0.3518 0.8402 0.102 Uiso 1 1 calc R A .
H46B H 0.8577 0.4071 0.8297 0.102 Uiso 1 1 calc R . .
H46C H 0.7986 0.4472 0.8722 0.102 Uiso 1 1 calc R . .
C47 C 0.9138(4) 0.2445(5) 0.8814(3) 0.0578(17) Uani 1 1 d . . .
H47A H 0.9529 0.2125 0.9108 0.087 Uiso 1 1 calc R A .
H47B H 0.9467 0.2608 0.8519 0.087 Uiso 1 1 calc R . .
H47C H 0.8647 0.2032 0.8669 0.087 Uiso 1 1 calc R . .
C48 C 0.8192(4) 0.3390(4) 1.1051(2) 0.0508(16) Uani 1 1 d D A .
C49 C 0.7522(13) 0.3124(15) 1.1427(6) 0.090(3) Uani 0.50 1 d P A 1
H49A H 0.7784 0.3230 1.1811 0.136 Uiso 0.50 1 calc PR A 1
H49B H 0.7363 0.2465 1.1374 0.136 Uiso 0.50 1 calc PR A 1
H49C H 0.6992 0.3510 1.1336 0.136 Uiso 0.50 1 calc PR A 1
C49' C 0.7939(13) 0.2627(14) 1.1447(6) 0.090(3) Uani 0.50 1 d P A 2
H49D H 0.8186 0.2790 1.1826 0.136 Uiso 0.50 1 calc PR A 2
H49E H 0.8176 0.2023 1.1354 0.136 Uiso 0.50 1 calc PR A 2
H49F H 0.7297 0.2586 1.1410 0.136 Uiso 0.50 1 calc PR A 2
C50 C 0.8278(13) 0.4475(11) 1.1080(7) 0.090(3) Uani 0.50 1 d PD A 1
H50A H 0.7714 0.4760 1.0924 0.136 Uiso 0.50 1 calc PR A 1
H50B H 0.8733 0.4677 1.0870 0.136 Uiso 0.50 1 calc PR A 1
H50C H 0.8441 0.4669 1.1463 0.136 Uiso 0.50 1 calc PR A 1
C50' C 0.7810(12) 0.4307(12) 1.1179(7) 0.090(3) Uani 0.50 1 d PD A 2
H50D H 0.7173 0.4241 1.1167 0.136 Uiso 0.50 1 calc PR A 2
H50E H 0.7925 0.4771 1.0908 0.136 Uiso 0.50 1 calc PR A 2
H50F H 0.8082 0.4510 1.1547 0.136 Uiso 0.50 1 calc PR A 2
C51 C 0.9113(15) 0.2938(14) 1.1251(7) 0.090(3) Uani 0.50 1 d P A 1
H51A H 0.9512 0.3087 1.0992 0.136 Uiso 0.50 1 calc PR A 1
H51B H 0.9048 0.2259 1.1273 0.136 Uiso 0.50 1 calc PR A 1
H51C H 0.9356 0.3183 1.1615 0.136 Uiso 0.50 1 calc PR A 1
C51' C 0.9203(14) 0.3464(14) 1.1207(7) 0.090(3) Uani 0.50 1 d P A 2
H51D H 0.9404 0.4053 1.1067 0.136 Uiso 0.50 1 calc PR A 2
H51E H 0.9482 0.2941 1.1046 0.136 Uiso 0.50 1 calc PR A 2
H51F H 0.9366 0.3447 1.1608 0.136 Uiso 0.50 1 calc PR A 2
C52 C 0.6882(5) 0.1739(6) 0.7112(4) 0.0880(14) Uani 1 1 d . . .
H52A H 0.6581 0.1409 0.6782 0.106 Uiso 1 1 calc R A .
H52B H 0.6499 0.2253 0.7201 0.106 Uiso 1 1 calc R . .
C53 C 0.7719(5) 0.2092(6) 0.7021(4) 0.0880(14) Uani 1 1 d . A .
H53A H 0.7852 0.2686 0.7222 0.106 Uiso 1 1 calc R . .
H53B H 0.7709 0.2212 0.6625 0.106 Uiso 1 1 calc R . .
C54 C 0.8403(5) 0.1386(6) 0.7220(4) 0.0880(14) Uani 1 1 d . . .
H54A H 0.8916 0.1681 0.7450 0.106 Uiso 1 1 calc R A .
H54B H 0.8606 0.1064 0.6908 0.106 Uiso 1 1 calc R . .
C55 C 0.7951(5) 0.0709(6) 0.7555(4) 0.0880(14) Uani 1 1 d . A .
H55A H 0.7901 0.0087 0.7379 0.106 Uiso 1 1 calc R . .
H55B H 0.8289 0.0646 0.7929 0.106 Uiso 1 1 calc R . .

loop_
_atom_site_aniso_label
_atom_site_aniso_U_11
_atom_site_aniso_U_22
_atom_site_aniso_U_33
_atom_site_aniso_U_23
_atom_site_aniso_U_13
_atom_site_aniso_U_12
Y1 0.0322(3) 0.0376(3) 0.0291(3) 0.0029(2) 0.0056(2) 0.0003(3)
O1 0.036(2) 0.047(2) 0.043(2) 0.0108(18) 0.0079(17) 0.0064(18)
O2 0.0316(19) 0.040(2) 0.045(2) 0.0080(18) 0.0058(17) 0.0024(17)
O3 0.041(2) 0.056(2) 0.030(2) -0.0045(18) 0.0072(17) -0.0093(19)
O4 0.054(2) 0.065(3) 0.044(2) 0.027(2) 0.0226(19) 0.019(2)
N1 0.029(2) 0.035(2) 0.028(2) -0.0021(19) 0.0036(18) 0.0006(19)
N2 0.043(3) 0.045(3) 0.016(4) 0.002(3) 0.006(3) -0.003(3)
N2' 0.043(3) 0.045(3) 0.016(4) 0.002(3) 0.006(3) -0.003(3)
C1 0.033(3) 0.033(3) 0.031(3) 0.000(2) 0.004(2) 0.001(2)
C2 0.029(3) 0.030(3) 0.037(3) -0.002(2) 0.014(2) -0.005(2)
C3 0.055(4) 0.049(4) 0.049(4) -0.016(3) 0.020(3) -0.016(3)
C4 0.045(3) 0.050(4) 0.054(4) -0.005(3) 0.020(3) -0.003(3)
C5 0.042(3) 0.052(4) 0.049(4) -0.004(3) 0.012(3) -0.012(3)
C6 0.047(3) 0.049(4) 0.046(3) -0.013(3) 0.013(3) -0.016(3)
C7 0.030(3) 0.044(3) 0.031(3) -0.002(2) -0.001(2) 0.000(2)
C8 0.037(3) 0.047(3) 0.024(3) -0.001(2) 0.000(2) 0.005(3)
C9 0.036(3) 0.053(4) 0.025(3) 0.005(3) -0.002(2) 0.010(3)
C10 0.041(3) 0.045(3) 0.039(3) 0.003(3) 0.004(3) 0.006(3)
C11 0.045(4) 0.056(4) 0.046(4) -0.005(3) 0.000(3) 0.019(3)
C12 0.042(3) 0.061(4) 0.045(4) -0.004(3) 0.000(3) 0.002(3)
C13 0.035(3) 0.055(4) 0.039(3) -0.005(3) -0.001(2) 0.002(3)
C14 0.052(4) 0.045(3) 0.056(4) 0.005(3) 0.008(3) 0.002(3)
C15 0.070(5) 0.047(4) 0.106(6) 0.003(4) 0.007(4) 0.007(4)
C16 0.080(5) 0.056(4) 0.085(5) 0.016(4) 0.024(4) 0.004(4)
C17 0.060(4) 0.060(4) 0.086(5) -0.007(4) -0.001(4) 0.000(4)
C18 0.033(3) 0.070(5) 0.089(5) -0.033(4) 0.004(3) 0.006(3)
C19 0.040(4) 0.115(6) 0.098(6) 0.016(5) 0.021(4) 0.017(3)
C19' 0.040(4) 0.115(6) 0.098(6) 0.016(5) 0.021(4) 0.017(3)
C20 0.040(4) 0.115(6) 0.098(6) 0.016(5) 0.021(4) 0.017(3)
C20' 0.040(4) 0.115(6) 0.098(6) 0.016(5) 0.021(4) 0.017(3)
C21 0.040(4) 0.115(6) 0.098(6) 0.016(5) 0.021(4) 0.017(3)
C21' 0.040(4) 0.115(6) 0.098(6) 0.016(5) 0.021(4) 0.017(3)
C22 0.043(3) 0.041(3) 0.035(3) -0.011(2) 0.009(2) -0.001(3)
C23 0.034(3) 0.037(3) 0.030(3) -0.006(2) 0.004(2) 0.002(2)
C24 0.040(3) 0.036(3) 0.030(3) -0.001(2) 0.009(2) 0.008(2)
C25 0.042(3) 0.044(3) 0.027(3) 0.000(2) 0.006(2) 0.006(3)
C26 0.056(4) 0.043(3) 0.035(3) 0.006(3) 0.005(3) 0.008(3)
C27 0.051(4) 0.034(3) 0.043(3) -0.001(3) 0.012(3) 0.006(3)
C28 0.046(3) 0.033(3) 0.044(3) -0.013(3) 0.013(3) -0.006(3)
C29 0.036(3) 0.054(4) 0.045(3) 0.001(3) 0.006(3) 0.003(3)
C30 0.042(4) 0.088(5) 0.072(5) 0.026(4) -0.014(3) 0.006(4)
C31 0.048(4) 0.071(5) 0.076(5) -0.013(4) -0.002(3) -0.011(4)
C32 0.042(4) 0.092(6) 0.060(4) 0.007(4) 0.008(3) 0.010(4)
C33 0.078(5) 0.041(4) 0.052(4) 0.007(3) 0.021(4) 0.007(3)
C34 0.112(4) 0.049(2) 0.102(4) 0.023(2) 0.037(3) 0.007(3)
C35 0.112(4) 0.049(2) 0.102(4) 0.023(2) 0.037(3) 0.007(3)
C36 0.112(4) 0.049(2) 0.102(4) 0.023(2) 0.037(3) 0.007(3)
C37 0.043(3) 0.045(3) 0.016(4) 0.002(3) 0.006(3) -0.003(3)
C37' 0.043(3) 0.045(3) 0.016(4) 0.002(3) 0.006(3) -0.003(3)
C38 0.043(3) 0.064(4) 0.035(3) -0.001(3) 0.004(3) -0.014(3)
C39 0.037(3) 0.038(3) 0.034(3) 0.000(2) 0.003(2) 0.002(3)
C40 0.041(3) 0.032(3) 0.043(3) -0.007(2) 0.008(3) -0.002(3)
C41 0.039(3) 0.046(3) 0.055(4) -0.008(3) 0.001(3) -0.013(3)
C42 0.050(3) 0.032(3) 0.038(3) -0.004(2) 0.006(3) -0.003(3)
C43 0.051(4) 0.047(3) 0.034(3) 0.000(3) 0.010(3) -0.007(3)
C44 0.043(3) 0.054(4) 0.055(4) -0.007(3) 0.015(3) -0.020(3)
C45 0.073(5) 0.096(6) 0.081(5) -0.026(5) 0.034(4) -0.048(5)
C46 0.087(5) 0.054(4) 0.071(5) 0.011(4) 0.036(4) -0.009(4)
C47 0.045(4) 0.074(5) 0.056(4) -0.009(4) 0.012(3) 0.001(3)
C48 0.061(4) 0.051(4) 0.040(3) -0.015(3) 0.005(3) -0.008(3)
C49 0.102(6) 0.118(7) 0.046(3) -0.025(5) -0.003(4) -0.006(6)
C49' 0.102(6) 0.118(7) 0.046(3) -0.025(5) -0.003(4) -0.006(6)
C50 0.102(6) 0.118(7) 0.046(3) -0.025(5) -0.003(4) -0.006(6)
C50' 0.102(6) 0.118(7) 0.046(3) -0.025(5) -0.003(4) -0.006(6)
C51 0.102(6) 0.118(7) 0.046(3) -0.025(5) -0.003(4) -0.006(6)
C51' 0.102(6) 0.118(7) 0.046(3) -0.025(5) -0.003(4) -0.006(6)
C52 0.078(3) 0.102(3) 0.093(3) 0.041(3) 0.041(2) 0.022(2)
C53 0.078(3) 0.102(3) 0.093(3) 0.041(3) 0.041(2) 0.022(2)
C54 0.078(3) 0.102(3) 0.093(3) 0.041(3) 0.041(2) 0.022(2)
C55 0.078(3) 0.102(3) 0.093(3) 0.041(3) 0.041(2) 0.022(2)

loop_
_atom_type_symbol
_atom_type_description
_atom_type_scat_dispersion_real
_atom_type_scat_dispersion_imag
_atom_type_scat_source
C C 0.0033 0.0016 'International Tables Vol C Tables 4.2.6.8 and 6.1.1.4'
H H 0.0000 0.0000 'International Tables Vol C Tables 4.2.6.8 and 6.1.1.4'
N N 0.0061 0.0033 'International Tables Vol C Tables 4.2.6.8 and 6.1.1.4'
O O 0.0106 0.0060 'International Tables Vol C Tables 4.2.6.8 and 6.1.1.4'
Y Y -2.7962 3.5667 'International Tables Vol C Tables 4.2.6.8 and 6.1.1.4'

loop_
_geom_angle_atom_site_label_1
_geom_angle_atom_site_label_2
_geom_angle_atom_site_label_3
_geom_angle
O3 Y1 O2 104.99(15)
O3 Y1 O1 101.07(15)
O2 Y1 O1 153.54(15)
O3 Y1 N2' 79.8(3)
O2 Y1 N2' 95.1(4)
O1 Y1 N2' 93.9(4)
O3 Y1 O4 98.07(15)
O2 Y1 O4 87.09(13)
O1 Y1 O4 84.82(13)
N2' Y1 O4 177.3(4)
O3 Y1 N1 146.96(13)
O2 Y1 N1 79.61(13)
O1 Y1 N1 81.07(14)
N2' Y1 N1 67.1(3)
O4 Y1 N1 114.92(15)
O3 Y1 N2 77.6(3)
O2 Y1 N2 89.2(3)
O1 Y1 N2 100.9(3)
N2' Y1 N2 7.1(6)
O4 Y1 N2 173.4(3)
N1 Y1 N2 69.7(3)
C9 O1 Y1 128.4(3)
C24 O2 Y1 137.1(3)
C39 O3 Y1 140.5(3)
C55 O4 C52 106.7(5)
C55 O4 Y1 124.9(4)
C52 O4 Y1 124.6(4)
C1 N1 C22 111.6(4)
C1 N1 C7 108.7(4)
C22 N1 C7 107.6(4)
C1 N1 Y1 115.2(3)
C22 N1 Y1 107.8(3)
C7 N1 Y1 105.4(3)
C37 N2 C2 116.2(11)
C37 N2 Y1 107.0(8)
C2 N2 Y1 109.4(5)
C37 N2 H2 108.0
C2 N2 H2 108.0
Y1 N2 H2 108.0
C2 N2' C37' 108.7(9)
C2 N2' Y1 124.8(6)
C37' N2' Y1 125.9(9)
C2 N2' H2' 92.7
C37' N2' H2' 92.7
Y1 N2' H2' 92.7
C6 C1 C2 119.6(5)
C6 C1 N1 121.2(5)
C2 C1 N1 118.9(4)
C3 C2 C1 118.6(5)
C3 C2 N2' 127.5(6)
C1 C2 N2' 113.7(6)
C3 C2 N2 118.5(6)
C1 C2 N2 122.2(6)
N2' C2 N2 15.6(7)
C4 C3 C2 121.3(5)
C4 C3 H3 119.3
C2 C3 H3 119.3
C3 C4 C5 120.3(5)
C3 C4 H4 119.8
C5 C4 H4 119.8
C4 C5 C6 118.7(5)
C4 C5 H5 120.6
C6 C5 H5 120.6
C1 C6 C5 121.4(5)
C1 C6 H6 119.3
C5 C6 H6 119.3
C8 C7 N1 112.3(4)
C8 C7 H7A 109.1
N1 C7 H7A 109.1
C8 C7 H7B 109.1
N1 C7 H7B 109.1
H7A C7 H7B 107.9
C13 C8 C9 120.4(5)
C13 C8 C7 121.4(5)
C9 C8 C7 118.1(5)
O1 C9 C8 118.3(5)
O1 C9 C10 121.7(5)
C8 C9 C10 120.0(5)
C11 C10 C9 116.4(6)
C11 C10 C14 121.2(5)
C9 C10 C14 122.4(5)
C12 C11 C10 125.2(6)
C12 C11 H11 117.4
C10 C11 H11 117.4
C13 C12 C11 116.1(5)
C13 C12 C18 121.9(6)
C11 C12 C18 122.0(6)
C8 C13 C12 121.9(6)
C8 C13 H13 119.1
C12 C13 H13 119.1
C10 C14 C15 112.7(5)
C10 C14 C17 111.2(5)
C15 C14 C17 106.3(6)
C10 C14 C16 109.0(5)
C15 C14 C16 108.6(6)
C17 C14 C16 108.9(6)
C14 C15 H15A 109.5
C14 C15 H15B 109.5
H15A C15 H15B 109.5
C14 C15 H15C 109.5
H15A C15 H15C 109.5
H15B C15 H15C 109.5
C14 C16 H16A 109.5
C14 C16 H16B 109.5
H16A C16 H16B 109.5
C14 C16 H16C 109.5
H16A C16 H16C 109.5
H16B C16 H16C 109.5
C14 C17 H17A 109.5
C14 C17 H17B 109.5
H17A C17 H17B 109.5
C14 C17 H17C 109.5
H17A C17 H17C 109.5
H17B C17 H17C 109.5
C21 C18 C20' 117.8(12)
C21 C18 C12 116.2(8)
C20' C18 C12 112.0(10)
C21 C18 C20 101.7(11)
C20' C18 C20 20.5(12)
C12 C18 C20 113.2(10)
C21 C18 C19 116.5(10)
C20' C18 C19 81.0(11)
C12 C18 C19 108.1(7)
C20 C18 C19 99.8(11)
C21 C18 C21' 24.9(9)
C20' C18 C21' 113.3(12)
C12 C18 C21' 99.4(7)
C20 C18 C21' 93.3(11)
C19 C18 C21' 141.4(10)
C21 C18 C19' 75.3(10)
C20' C18 C19' 121.1(11)
C12 C18 C19' 110.0(7)
C20 C18 C19' 132.6(11)
C19 C18 C19' 47.4(8)
C21' C18 C19' 98.2(11)
C18 C19 H19A 109.5
C18 C19 H19B 109.5
C18 C19 H19C 109.5
C18 C19' H19D 109.5
C18 C19' H19E 109.5
H19D C19' H19E 109.5
C18 C19' H19F 109.5
H19D C19' H19F 109.5
H19E C19' H19F 109.5
C18 C20 H20A 109.5
C18 C20 H20B 109.5
C18 C20 H20C 109.5
C18 C20' H20D 109.5
C18 C20' H20E 109.5
H20D C20' H20E 109.5
C18 C20' H20F 109.5
H20D C20' H20F 109.5
H20E C20' H20F 109.5
C18 C21 H21A 109.5
C18 C21 H21B 109.5
C18 C21 H21C 109.5
C18 C21' H21D 109.5
C18 C21' H21E 109.5
H21D C21' H21E 109.5
C18 C21' H21F 109.5
H21D C21' H21F 109.5
H21E C21' H21F 109.5
C23 C22 N1 115.6(4)
C23 C22 H22A 108.4
N1 C22 H22A 108.4
C23 C22 H22B 108.4
N1 C22 H22B 108.4
H22A C22 H22B 107.4
C28 C23 C24 120.6(5)
C28 C23 C22 120.1(5)
C24 C23 C22 118.8(5)
O2 C24 C23 118.2(5)
O2 C24 C25 122.4(5)
C23 C24 C25 119.4(5)
C26 C25 C24 116.6(5)
C26 C25 C29 122.2(5)
C24 C25 C29 121.1(5)
C27 C26 C25 125.1(5)
C27 C26 H26 117.5
C25 C26 H26 117.5
C28 C27 C26 116.7(5)
C28 C27 C33 123.5(6)
C26 C27 C33 119.8(5)
C27 C28 C23 121.7(5)
C27 C28 H28 119.1
C23 C28 H28 119.1
C30 C29 C25 112.2(5)
C30 C29 C32 107.0(5)
C25 C29 C32 109.5(5)
C30 C29 C31 108.0(5)
C25 C29 C31 110.1(5)
C32 C29 C31 110.1(6)
C29 C30 H30A 109.5
C29 C30 H30B 109.5
H30A C30 H30B 109.5
C29 C30 H30C 109.5
H30A C30 H30C 109.5
H30B C30 H30C 109.5
C29 C31 H31A 109.5
C29 C31 H31B 109.5
H31A C31 H31B 109.5
C29 C31 H31C 109.5
H31A C31 H31C 109.5
H31B C31 H31C 109.5
C29 C32 H32A 109.5
C29 C32 H32B 109.5
H32A C32 H32B 109.5
C29 C32 H32C 109.5
H32A C32 H32C 109.5
H32B C32 H32C 109.5
C35 C33 C34 107.8(6)
C35 C33 C36 108.7(6)
C34 C33 C36 107.9(6)
C35 C33 C27 110.9(5)
C34 C33 C27 110.2(5)
C36 C33 C27 111.3(6)
C33 C34 H34A 109.5
C33 C34 H34B 109.5
H34A C34 H34B 109.5
C33 C34 H34C 109.5
H34A C34 H34C 109.5
H34B C34 H34C 109.5
C33 C35 H35A 109.5
C33 C35 H35B 109.5
H35A C35 H35B 109.5
C33 C35 H35C 109.5
H35A C35 H35C 109.5
H35B C35 H35C 109.5
C33 C36 H36A 109.5
C33 C36 H36B 109.5
H36A C36 H36B 109.5
C33 C36 H36C 109.5
H36A C36 H36C 109.5
H36B C36 H36C 109.5
N2 C37 C38 109.2(9)
N2 C37 H37A 109.8
C38 C37 H37A 109.8
N2 C37 H37B 109.8
C38 C37 H37B 109.8
H37A C37 H37B 108.3
N2' C37' C38 122.8(9)
N2' C37' H37C 106.6
C38 C37' H37C 106.6
N2' C37' H37D 106.6
C38 C37' H37D 106.6
H37C C37' H37D 106.6
C43 C38 C39 120.5(5)
C43 C38 C37' 110.5(6)
C39 C38 C37' 127.6(6)
C43 C38 C37 119.8(6)
C39 C38 C37 117.2(6)
C37' C38 C37 29.0(5)
O3 C39 C38 119.6(5)
O3 C39 C40 121.2(5)
C38 C39 C40 119.2(5)
C41 C40 C39 116.4(5)
C41 C40 C44 122.5(5)
C39 C40 C44 121.1(5)
C42 C41 C40 125.4(5)
C42 C41 H41 117.3
C40 C41 H41 117.3
C43 C42 C41 116.5(5)
C43 C42 C48 121.8(5)
C41 C42 C48 121.7(5)
C42 C43 C38 121.7(5)
C42 C43 H43 119.1
C38 C43 H43 119.1
C40 C44 C46 109.3(5)
C40 C44 C45 111.9(5)
C46 C44 C45 108.7(6)
C40 C44 C47 108.9(5)
C46 C44 C47 110.0(5)
C45 C44 C47 108.1(5)
C44 C45 H45A 109.5
C44 C45 H45B 109.5
H45A C45 H45B 109.5
C44 C45 H45C 109.5
H45A C45 H45C 109.5
H45B C45 H45C 109.5
C44 C46 H46A 109.5
C44 C46 H46B 109.5
H46A C46 H46B 109.5
C44 C46 H46C 109.5
H46A C46 H46C 109.5
H46B C46 H46C 109.5
C44 C47 H47A 109.5
C44 C47 H47B 109.5
H47A C47 H47B 109.5
C44 C47 H47C 109.5
H47A C47 H47C 109.5
H47B C47 H47C 109.5
C50' C48 C49 76.5(11)
C50' C48 C51' 107.5(11)
C49 C48 C51' 127.6(11)
C50' C48 C42 111.4(8)
C49 C48 C42 113.3(8)
C51' C48 C42 113.0(8)
C50' C48 C49' 109.8(11)
C49 C48 C49' 35.9(9)
C51' C48 C49' 103.6(11)
C42 C48 C49' 111.3(7)
C50' C48 C50 31.5(9)
C49 C48 C50 106.2(11)
C51' C48 C50 81.1(11)
C42 C48 C50 108.0(8)
C49' C48 C50 134.4(10)
C50' C48 C51 131.6(11)
C49 C48 C51 111.5(11)
C51' C48 C51 29.0(10)
C42 C48 C51 108.3(8)
C49' C48 C51 79.3(11)
C50 C48 C51 109.4(11)
C48 C49 H49A 109.5
C48 C49 H49B 109.5
C48 C49 H49C 109.5
C48 C49' H49D 109.5
C48 C49' H49E 109.5
H49D C49' H49E 109.5
C48 C49' H49F 109.5
H49D C49' H49F 109.5
H49E C49' H49F 109.5
C48 C50 H50A 109.5
C48 C50 H50B 109.5
C48 C50 H50C 109.5
C48 C50' H50D 109.5
C48 C50' H50E 109.5
H50D C50' H50E 109.5
C48 C50' H50F 109.5
H50D C50' H50F 109.5
H50E C50' H50F 109.5
C48 C51 H51A 109.5
C48 C51 H51B 109.5
C48 C51 H51C 109.5
C48 C51' H51D 109.5
C48 C51' H51E 109.5
H51D C51' H51E 109.5
C48 C51' H51F 109.5
H51D C51' H51F 109.5
H51E C51' H51F 109.5
C53 C52 O4 105.5(6)
C53 C52 H52A 110.6
O4 C52 H52A 110.6
C53 C52 H52B 110.6
O4 C52 H52B 110.6
H52A C52 H52B 108.8
C52 C53 C54 108.2(7)
C52 C53 H53A 110.0
C54 C53 H53A 110.0
C52 C53 H53B 110.0
C54 C53 H53B 110.0
H53A C53 H53B 108.4
C53 C54 C55 104.7(6)
C53 C54 H54A 110.8
C55 C54 H54A 110.8
C53 C54 H54B 110.8
C55 C54 H54B 110.8
H54A C54 H54B 108.9
O4 C55 C54 106.4(6)
O4 C55 H55A 110.5
C54 C55 H55A 110.5
O4 C55 H55B 110.5
C54 C55 H55B 110.5
H55A C55 H55B 108.6

loop_
_geom_bond_atom_site_label_1
_geom_bond_atom_site_label_2
_geom_bond_distance
Y1 O3 2.113(4)
Y1 O2 2.145(4)
Y1 O1 2.155(4)
Y1 N2' 2.332(12)
Y1 O4 2.348(4)
Y1 N1 2.517(4)
Y1 N2 2.589(11)
O1 C9 1.347(6)
O2 C24 1.346(6)
O3 C39 1.342(6)
O4 C55 1.447(8)
O4 C52 1.448(8)
N1 C1 1.461(6)
N1 C22 1.510(6)
N1 C7 1.513(6)
N2 C37 1.455(14)
N2 C2 1.474(13)
N2 H2 0.9200
N2' C2 1.451(13)
N2' C37' 1.456(13)
N2' H2' 0.9200
C1 C6 1.383(7)
C1 C2 1.393(7)
C2 C3 1.386(7)
C3 C4 1.376(8)
C3 H3 0.9400
C4 C5 1.379(8)
C4 H4 0.9400
C5 C6 1.386(8)
C5 H5 0.9400
C6 H6 0.9400
C7 C8 1.503(7)
C7 H7A 0.9800
C7 H7B 0.9800
C8 C13 1.384(7)
C8 C9 1.410(8)
C9 C10 1.410(8)
C10 C11 1.400(8)
C10 C14 1.523(8)
C11 C12 1.396(9)
C11 H11 0.9400
C12 C13 1.393(8)
C12 C18 1.530(8)
C13 H13 0.9400
C14 C15 1.529(9)
C14 C17 1.535(9)
C14 C16 1.538(9)
C15 H15A 0.9700
C15 H15B 0.9700
C15 H15C 0.9700
C16 H16A 0.9700
C16 H16B 0.9700
C16 H16C 0.9700
C17 H17A 0.9700
C17 H17B 0.9700
C17 H17C 0.9700
C18 C21 1.487(14)
C18 C20' 1.510(15)
C18 C20 1.533(16)
C18 C19 1.541(14)
C18 C21' 1.546(15)
C18 C19' 1.553(14)
C19 H19A 0.9700
C19 H19B 0.9700
C19 H19C 0.9700
C19' H19D 0.9700
C19' H19E 0.9700
C19' H19F 0.9700
C20 H20A 0.9700
C20 H20B 0.9700
C20 H20C 0.9700
C20' H20D 0.9700
C20' H20E 0.9700
C20' H20F 0.9700
C21 H21A 0.9700
C21 H21B 0.9700
C21 H21C 0.9700
C21' H21D 0.9700
C21' H21E 0.9700
C21' H21F 0.9700
C22 C23 1.500(7)
C22 H22A 0.9800
C22 H22B 0.9800
C23 C28 1.395(7)
C23 C24 1.410(7)
C24 C25 1.425(7)
C25 C26 1.399(8)
C25 C29 1.533(8)
C26 C27 1.392(8)
C26 H26 0.9400
C27 C28 1.384(8)
C27 C33 1.537(8)
C28 H28 0.9400
C29 C30 1.532(8)
C29 C32 1.542(8)
C29 C31 1.545(9)
C30 H30A 0.9700
C30 H30B 0.9700
C30 H30C 0.9700
C31 H31A 0.9700
C31 H31B 0.9700
C31 H31C 0.9700
C32 H32A 0.9700
C32 H32B 0.9700
C32 H32C 0.9700
C33 C35 1.518(9)
C33 C34 1.526(10)
C33 C36 1.535(10)
C34 H34A 0.9700
C34 H34B 0.9700
C34 H34C 0.9700
C35 H35A 0.9700
C35 H35B 0.9700
C35 H35C 0.9700
C36 H36A 0.9700
C36 H36B 0.9700
C36 H36C 0.9700
C37 C38 1.529(10)
C37 H37A 0.9800
C37 H37B 0.9800
C37' C38 1.485(10)
C37' H37C 0.9800
C37' H37D 0.9800
C38 C43 1.400(7)
C38 C39 1.403(7)
C39 C40 1.418(7)
C40 C41 1.394(8)
C40 C44 1.533(8)
C41 C42 1.389(8)
C41 H41 0.9400
C42 C43 1.366(8)
C42 C48 1.541(8)
C43 H43 0.9400
C44 C46 1.539(9)
C44 C45 1.539(8)
C44 C47 1.539(9)
C45 H45A 0.9700
C45 H45B 0.9700
C45 H45C 0.9700
C46 H46A 0.9700
C46 H46B 0.9700
C46 H46C 0.9700
C47 H47A 0.9700
C47 H47B 0.9700
C47 H47C 0.9700
C48 C50' 1.480(15)
C48 C49 1.527(19)
C48 C51' 1.53(2)
C48 C49' 1.54(2)
C48 C50 1.547(15)
C48 C51 1.55(2)
C49 H49A 0.9700
C49 H49B 0.9700
C49 H49C 0.9700
C49' H49D 0.9700
C49' H49E 0.9700
C49' H49F 0.9700
C50 H50A 0.9700
C50 H50B 0.9700
C50 H50C 0.9700
C50' H50D 0.9700
C50' H50E 0.9700
C50' H50F 0.9700
C51 H51A 0.9700
C51 H51B 0.9700
C51 H51C 0.9700
C51' H51D 0.9700
C51' H51E 0.9700
C51' H51F 0.9700
C52 C53 1.421(10)
C52 H52A 0.9800
C52 H52B 0.9800
C53 C54 1.471(10)
C53 H53A 0.9800
C53 H53B 0.9800
C54 C55 1.498(10)
C54 H54A 0.9800
C54 H54B 0.9800
C55 H55A 0.9800
C55 H55B 0.9800

loop_
_geom_torsion_atom_site_label_1
_geom_torsion_atom_site_label_2
_geom_torsion_atom_site_label_3
_geom_torsion_atom_site_label_4
_geom_torsion
O3 Y1 O1 C9 -109.7(4)
O2 Y1 O1 C9 80.3(5)
N2' Y1 O1 C9 -29.3(5)
O4 Y1 O1 C9 153.1(5)
N1 Y1 O1 C9 36.8(4)
N2 Y1 O1 C9 -30.4(5)
O3 Y1 O2 C24 119.0(5)
O1 Y1 O2 C24 -71.1(6)
N2' Y1 O2 C24 38.2(5)
O4 Y1 O2 C24 -143.4(5)
N1 Y1 O2 C24 -27.4(5)
N2 Y1 O2 C24 42.1(5)
O2 Y1 O3 C39 -71.0(6)
O1 Y1 O3 C39 113.6(5)
N2' Y1 O3 C39 21.6(6)
O4 Y1 O3 C39 -160.1(5)
N1 Y1 O3 C39 23.0(7)
N2 Y1 O3 C39 14.8(6)
O3 Y1 O4 C55 72.7(6)
O2 Y1 O4 C55 -32.1(6)
O1 Y1 O4 C55 173.1(6)
N2' Y1 O4 C55 111(7)
N1 Y1 O4 C55 -109.2(6)
N2 Y1 O4 C55 24(3)
O3 Y1 O4 C52 -82.5(6)
O2 Y1 O4 C52 172.8(6)
O1 Y1 O4 C52 18.0(6)
N2' Y1 O4 C52 -44(7)
N1 Y1 O4 C52 95.6(6)
N2 Y1 O4 C52 -132(3)
O3 Y1 N1 C1 -0.6(5)
O2 Y1 N1 C1 101.0(3)
O1 Y1 N1 C1 -97.2(3)
N2' Y1 N1 C1 0.9(5)
O4 Y1 N1 C1 -177.2(3)
N2 Y1 N1 C1 8.0(5)
O3 Y1 N1 C22 -125.9(3)
O2 Y1 N1 C22 -24.3(3)
O1 Y1 N1 C22 137.5(3)
N2' Y1 N1 C22 -124.4(5)
O4 Y1 N1 C22 57.5(3)
N2 Y1 N1 C22 -117.3(5)
O3 Y1 N1 C7 119.3(3)
O2 Y1 N1 C7 -139.1(3)
O1 Y1 N1 C7 22.7(3)
N2' Y1 N1 C7 120.8(5)
O4 Y1 N1 C7 -57.3(3)
N2 Y1 N1 C7 127.9(5)
O3 Y1 N2 C37 32.8(7)
O2 Y1 N2 C37 138.4(8)
O1 Y1 N2 C37 -66.3(8)
N2' Y1 N2 C37 -75(5)
O4 Y1 N2 C37 83(3)
N1 Y1 N2 C37 -142.4(9)
O3 Y1 N2 C2 159.4(8)
O2 Y1 N2 C2 -95.0(8)
O1 Y1 N2 C2 60.3(8)
N2' Y1 N2 C2 52(4)
O4 Y1 N2 C2 -151(2)
N1 Y1 N2 C2 -15.8(7)
O3 Y1 N2' C2 175.5(11)
O2 Y1 N2' C2 -80.2(10)
O1 Y1 N2' C2 74.9(10)
O4 Y1 N2' C2 137(6)
N1 Y1 N2' C2 -3.7(9)
N2 Y1 N2' C2 -113(5)
O3 Y1 N2' C37' -14.8(11)
O2 Y1 N2' C37' 89.5(12)
O1 Y1 N2' C37' -115.4(12)
O4 Y1 N2' C37' -54(8)
N1 Y1 N2' C37' 166.0(13)
N2 Y1 N2' C37' 56(4)
C22 N1 C1 C6 -61.0(6)
C7 N1 C1 C6 57.6(6)
Y1 N1 C1 C6 175.7(4)
C22 N1 C1 C2 125.1(5)
C7 N1 C1 C2 -116.3(5)
Y1 N1 C1 C2 1.8(6)
C6 C1 C2 C3 -4.0(8)
N1 C1 C2 C3 170.0(5)
C6 C1 C2 N2' -178.6(8)
N1 C1 C2 N2' -4.7(9)
C6 C1 C2 N2 166.6(8)
N1 C1 C2 N2 -19.5(9)
C37' N2' C2 C3 20.7(15)
Y1 N2' C2 C3 -168.1(6)
C37' N2' C2 C1 -165.3(9)
Y1 N2' C2 C1 6.0(13)
C37' N2' C2 N2 -39(3)
Y1 N2' C2 N2 132(5)
C37 N2 C2 C3 -43.1(12)
Y1 N2 C2 C3 -164.3(5)
C37 N2 C2 C1 146.3(8)
Y1 N2 C2 C1 25.1(10)
C37 N2 C2 N2' 86(4)
Y1 N2 C2 N2' -35(4)
C1 C2 C3 C4 1.4(9)
N2' C2 C3 C4 175.2(9)
N2 C2 C3 C4 -169.5(8)
C2 C3 C4 C5 1.5(10)
C3 C4 C5 C6 -1.7(9)
C2 C1 C6 C5 3.9(9)
N1 C1 C6 C5 -170.0(5)
C4 C5 C6 C1 -1.0(9)
C1 N1 C7 C8 52.8(5)
C22 N1 C7 C8 173.8(4)
Y1 N1 C7 C8 -71.3(4)
N1 C7 C8 C13 -106.1(5)
N1 C7 C8 C9 70.6(6)
Y1 O1 C9 C8 -55.1(6)
Y1 O1 C9 C10 123.0(5)
C13 C8 C9 O1 176.0(5)
C7 C8 C9 O1 -0.7(7)
C13 C8 C9 C10 -2.1(8)
C7 C8 C9 C10 -178.8(5)
O1 C9 C10 C11 -175.7(5)
C8 C9 C10 C11 2.3(8)
O1 C9 C10 C14 5.3(8)
C8 C9 C10 C14 -176.7(5)
C9 C10 C11 C12 -0.6(9)
C14 C10 C11 C12 178.4(6)
C10 C11 C12 C13 -1.3(9)
C10 C11 C12 C18 178.5(6)
C9 C8 C13 C12 0.0(8)
C7 C8 C13 C12 176.6(5)
C11 C12 C13 C8 1.6(8)
C18 C12 C13 C8 -178.2(5)
C11 C10 C14 C15 0.9(8)
C9 C10 C14 C15 179.9(6)
C11 C10 C14 C17 120.2(6)
C9 C10 C14 C17 -60.9(7)
C11 C10 C14 C16 -119.8(6)
C9 C10 C14 C16 59.2(7)
C13 C12 C18 C21 -103.5(12)
C11 C12 C18 C21 76.7(12)
C13 C12 C18 C20' 35.8(12)
C11 C12 C18 C20' -143.9(10)
C13 C12 C18 C20 13.7(11)
C11 C12 C18 C20 -166.1(9)
C13 C12 C18 C19 123.3(9)
C11 C12 C18 C19 -56.5(10)
C13 C12 C18 C21' -84.1(11)
C11 C12 C18 C21' 96.2(10)
C13 C12 C18 C19' 173.6(8)
C11 C12 C18 C19' -6.2(11)
C1 N1 C22 C23 -59.1(6)
C7 N1 C22 C23 -178.4(4)
Y1 N1 C22 C23 68.3(5)
N1 C22 C23 C28 120.5(5)
N1 C22 C23 C24 -67.5(6)
Y1 O2 C24 C23 40.4(7)
Y1 O2 C24 C25 -138.7(4)
C28 C23 C24 O2 -179.4(5)
C22 C23 C24 O2 8.7(7)
C28 C23 C24 C25 -0.3(7)
C22 C23 C24 C25 -172.2(5)
O2 C24 C25 C26 179.2(5)
C23 C24 C25 C26 0.2(7)
O2 C24 C25 C29 -4.2(8)
C23 C24 C25 C29 176.8(5)
C24 C25 C26 C27 0.0(8)
C29 C25 C26 C27 -176.5(5)
C25 C26 C27 C28 -0.2(8)
C25 C26 C27 C33 177.3(5)
C26 C27 C28 C23 0.1(8)
C33 C27 C28 C23 -177.3(5)
C24 C23 C28 C27 0.1(8)
C22 C23 C28 C27 172.0(5)
C26 C25 C29 C30 -0.2(8)
C24 C25 C29 C30 -176.6(5)
C26 C25 C29 C32 118.4(6)
C24 C25 C29 C32 -58.0(7)
C26 C25 C29 C31 -120.5(6)
C24 C25 C29 C31 63.1(7)
C28 C27 C33 C35 120.2(7)
C26 C27 C33 C35 -57.1(8)
C28 C27 C33 C34 -120.6(7)
C26 C27 C33 C34 62.1(8)
C28 C27 C33 C36 -0.9(8)
C26 C27 C33 C36 -178.2(6)
C2 N2 C37 C38 162.8(7)
Y1 N2 C37 C38 -74.7(8)
C2 N2' C37' C38 -175.0(9)
Y1 N2' C37' C38 13.9(18)
N2' C37' C38 C43 -175.4(11)
N2' C37' C38 C39 -8.8(16)
N2' C37' C38 C37 69.8(14)
N2 C37 C38 C43 -121.1(9)
N2 C37 C38 C39 76.4(10)
N2 C37 C38 C37' -42.7(10)
Y1 O3 C39 C38 -22.7(9)
Y1 O3 C39 C40 158.7(4)
C43 C38 C39 O3 175.7(5)
C37' C38 C39 O3 10.4(11)
C37 C38 C39 O3 -21.9(9)
C43 C38 C39 C40 -5.6(9)
C37' C38 C39 C40 -171.0(8)
C37 C38 C39 C40 156.7(7)
O3 C39 C40 C41 -175.7(5)
C38 C39 C40 C41 5.7(8)
O3 C39 C40 C44 3.6(8)
C38 C39 C40 C44 -175.0(5)
C39 C40 C41 C42 -1.4(9)
C44 C40 C41 C42 179.3(6)
C40 C41 C42 C43 -3.1(9)
C40 C41 C42 C48 177.3(6)
C41 C42 C43 C38 3.3(9)
C48 C42 C43 C38 -177.2(6)
C39 C38 C43 C42 1.0(9)
C37' C38 C43 C42 168.6(7)
C37 C38 C43 C42 -160.9(7)
C41 C40 C44 C46 -122.8(6)
C39 C40 C44 C46 57.9(7)
C41 C40 C44 C45 -2.4(9)
C39 C40 C44 C45 178.3(6)
C41 C40 C44 C47 117.1(6)
C39 C40 C44 C47 -62.3(7)
C43 C42 C48 C50' -86.1(11)
C41 C42 C48 C50' 93.4(11)
C43 C42 C48 C49 -2.1(12)
C41 C42 C48 C49 177.4(10)
C43 C42 C48 C51' 152.8(10)
C41 C42 C48 C51' -27.7(12)
C43 C42 C48 C49' 36.8(11)
C41 C42 C48 C49' -143.7(9)
C43 C42 C48 C50 -119.4(9)
C41 C42 C48 C50 60.1(10)
C43 C42 C48 C51 122.2(10)
C41 C42 C48 C51 -58.3(11)
C55 O4 C52 C53 -29.7(9)
Y1 O4 C52 C53 129.3(6)
O4 C52 C53 C54 26.5(10)
C52 C53 C54 C55 -13.2(11)
C52 O4 C55 C54 21.3(9)
Y1 O4 C55 C54 -137.6(6)
C53 C54 C55 O4 -5.1(10)
